data_7003227
loop_
_publ_author_name
'Cheliatsidou, Paraskevi'
'White, Daniel F. S.'
'Slawin, Alexandra M. Z.'
'Cole-Hamilton, David J.'

_publ_section_title
;
 Modelling proposed intermediates in the hydrocarbonylation of alkenes
 catalysed by rhodium complexes of PBui3 and PPri3
;
_journal_issue 18
_journal_name_full 'Dalton Transactions'
_journal_page_first 2389
_journal_page_last 2394
_journal_paper_doi 10.1039/b714520a
_journal_year 2008
_chemical_formula_moiety 'C25 H54 Cl O P2 Rh'
_chemical_formula_sum 'C25 H54 Cl O P2 Rh'
_chemical_formula_weight 570.98
_chemical_name_systematic
;
?
;
_space_group_IT_number 14
_symmetry_cell_setting monoclinic
_symmetry_space_group_name_Hall '-P 2ybc'
_symmetry_space_group_name_H-M 'P 1 21/c 1'
_atom_sites_solution_hydrogens geom
_atom_sites_solution_primary direct
_atom_sites_solution_secondary difmap
_audit_creation_method SHELXL-97
_cell_angle_alpha 90.00
_cell_angle_beta 101.414(2)
_cell_angle_gamma 90.00
_cell_formula_units_Z 2
_cell_length_a 9.3678(14)
_cell_length_b 12.7401(18)
_cell_length_c 13.0138(19)
_cell_measurement_reflns_used 165
_cell_measurement_temperature 125(2)
_cell_measurement_theta_max 28
_cell_measurement_theta_min 12
_cell_volume 1522.4(4)
_computing_cell_refinement 'Bruker SMART'
_computing_data_collection 'Bruker SMART'
_computing_data_reduction 'Bruker SHELXTL'
_computing_molecular_graphics 'Bruker SHELXTL'
_computing_publication_material 'Bruker SHELXTL'
_computing_structure_refinement 'SHELXL-97 (Sheldrick, 1997)'
_computing_structure_solution 'SHELXS-97 (Sheldrick, 1990)'
_diffrn_ambient_temperature 125(2)
_diffrn_measured_fraction_theta_full 0.992
_diffrn_measured_fraction_theta_max 0.992
_diffrn_measurement_device_type 'CCD area detector'
_diffrn_measurement_method 'phi and omega scans'
_diffrn_radiation_monochromator graphite
_diffrn_radiation_source 'fine-focus sealed tube'
_diffrn_radiation_type MoK\a
_diffrn_radiation_wavelength 0.71073
_diffrn_reflns_av_R_equivalents 0.0497
_diffrn_reflns_av_sigmaI/netI 0.0396
_diffrn_reflns_limit_h_max 9
_diffrn_reflns_limit_h_min -11
_diffrn_reflns_limit_k_max 15
_diffrn_reflns_limit_k_min -15
_diffrn_reflns_limit_l_max 15
_diffrn_reflns_limit_l_min -15
_diffrn_reflns_number 8950
_diffrn_reflns_theta_full 25.40
_diffrn_reflns_theta_max 25.40
_diffrn_reflns_theta_min 2.22
_exptl_absorpt_coefficient_mu 0.767
_exptl_absorpt_correction_T_max 1.00000
_exptl_absorpt_correction_T_min 0.86795
_exptl_absorpt_correction_type multi-scan
_exptl_absorpt_process_details SHELXTL
_exptl_crystal_colour yellow
_exptl_crystal_density_diffrn 1.246
_exptl_crystal_density_method 'not measured'
_exptl_crystal_description prism
_exptl_crystal_F_000 608
_exptl_crystal_size_max 0.15
_exptl_crystal_size_mid 0.15
_exptl_crystal_size_min 0.15
_refine_diff_density_max 1.250
_refine_diff_density_min -0.615
_refine_diff_density_rms 0.087
_refine_ls_extinction_coef 0.0024(8)
_refine_ls_extinction_expression Fc^*^=kFc[1+0.001xFc^2^\l^3^/sin(2\q)]^-1/4^
_refine_ls_extinction_method SHELXL
_refine_ls_goodness_of_fit_ref 1.026
_refine_ls_hydrogen_treatment constr
_refine_ls_matrix_type full
_refine_ls_number_parameters 152
_refine_ls_number_reflns 2776
_refine_ls_number_restraints 0
_refine_ls_restrained_S_all 1.026
_refine_ls_R_factor_all 0.0562
_refine_ls_R_factor_gt 0.0418
_refine_ls_shift/su_max 0.026
_refine_ls_shift/su_mean 0.004
_refine_ls_structure_factor_coef Fsqd
_refine_ls_weighting_details 'calc w=1/[\s^2^(Fo^2^)+(0.0625P)^2^+1.6883P] where P=(Fo^2^+2Fc^2^)/3'
_refine_ls_weighting_scheme calc
_refine_ls_wR_factor_gt 0.1042
_refine_ls_wR_factor_ref 0.1132
_reflns_number_gt 2227
_reflns_number_total 2776
_reflns_threshold_expression >2sigma(I)
_cod_data_source_file b714520a.txt
_cod_data_source_block RhCl(CO)(PBui3)2
_cod_depositor_comments
;
The following automatic conversions were performed:
'_symmetry_cell_setting' value 'Monoclinic' changed to 'monoclinic'
according to '/home/saulius/struct/CIF-dictionaries/cif_core.dic'
dictionary named 'cif_core.dic' version 2.4.1 from 2010-06-29.

Automatic conversion script
Id: cif_fix_enum 1527 2010-12-29 10:47:43Z saulius 
;
_cod_original_sg_symbol_H-M P2(1)/c
_cod_database_code 7003227

loop_
_symmetry_equiv_pos_as_xyz
'x, y, z'
'-x, y+1/2, -z+1/2'
'-x, -y, -z'
'x, -y-1/2, z-1/2'

loop_
_atom_site_label
_atom_site_type_symbol
_atom_site_fract_x
_atom_site_fract_y
_atom_site_fract_z
_atom_site_U_iso_or_equiv
_atom_site_adp_type
_atom_site_occupancy
_atom_site_symmetry_multiplicity
_atom_site_calc_flag
_atom_site_refinement_flags
_atom_site_disorder_assembly
_atom_site_disorder_group
Rh1 Rh 0.5000 1.0000 0.0000 0.02621(17) Uani 1 2 d S . .
Cl1 Cl 0.4240(4) 1.1725(3) 0.0346(3) 0.0382(10) Uani 0.50 1 d P . .
P1 P 0.42726(10) 0.93037(7) 0.14727(7) 0.0286(2) Uani 1 1 d . . .
C1 C 0.5789(4) 0.8625(3) 0.2332(3) 0.0336(8) Uani 1 1 d . . .
H1A H 0.5530 0.8535 0.3028 0.040 Uiso 1 1 calc R . .
H1B H 0.5878 0.7915 0.2042 0.040 Uiso 1 1 calc R . .
C2 C 0.7282(4) 0.9155(3) 0.2490(3) 0.0399(9) Uani 1 1 d . . .
H2A H 0.7586 0.9182 0.1796 0.048 Uiso 1 1 calc R . .
C3 C 0.7287(5) 1.0263(4) 0.2905(4) 0.0533(12) Uani 1 1 d . . .
H3A H 0.6576 1.0687 0.2425 0.080 Uiso 1 1 calc R . .
H3B H 0.8260 1.0568 0.2960 0.080 Uiso 1 1 calc R . .
H3C H 0.7029 1.0253 0.3599 0.080 Uiso 1 1 calc R . .
C4 C 0.8386(5) 0.8471(4) 0.3231(4) 0.0556(12) Uani 1 1 d . . .
H4A H 0.9350 0.8800 0.3339 0.083 Uiso 1 1 calc R . .
H4B H 0.8431 0.7774 0.2921 0.083 Uiso 1 1 calc R . .
H4C H 0.8082 0.8403 0.3907 0.083 Uiso 1 1 calc R . .
C5 C 0.2911(4) 0.8257(3) 0.1182(3) 0.0361(9) Uani 1 1 d . . .
H5A H 0.3289 0.7710 0.0767 0.043 Uiso 1 1 calc R . .
H5B H 0.2794 0.7933 0.1852 0.043 Uiso 1 1 calc R . .
C6 C 0.1401(4) 0.8601(4) 0.0582(3) 0.0446(10) Uani 1 1 d . . .
H6A H 0.1157 0.9287 0.0878 0.054 Uiso 1 1 calc R . .
C7 C 0.1378(5) 0.8754(4) -0.0576(4) 0.0590(13) Uani 1 1 d . . .
H7A H 0.2112 0.9275 -0.0666 0.088 Uiso 1 1 calc R . .
H7B H 0.0412 0.8999 -0.0925 0.088 Uiso 1 1 calc R . .
H7C H 0.1594 0.8085 -0.0885 0.088 Uiso 1 1 calc R . .
C8 C 0.0247(5) 0.7799(5) 0.0738(4) 0.0711(16) Uani 1 1 d . . .
H8A H 0.0276 0.7705 0.1489 0.107 Uiso 1 1 calc R . .
H8B H 0.0444 0.7127 0.0427 0.107 Uiso 1 1 calc R . .
H8C H -0.0718 0.8053 0.0396 0.107 Uiso 1 1 calc R . .
C9 C 0.3462(4) 1.0229(3) 0.2283(3) 0.0354(9) Uani 1 1 d . . .
H9A H 0.4262 1.0680 0.2652 0.042 Uiso 1 1 calc R . .
H9B H 0.2795 1.0689 0.1795 0.042 Uiso 1 1 calc R . .
C10 C 0.2609(8) 0.9836(4) 0.3117(5) 0.0667(16) Uani 1 1 d . . .
H10A H 0.1782 0.9425 0.2703 0.080 Uiso 1 1 calc R . .
C11 C 0.1880(8) 1.0761(5) 0.3526(5) 0.0810(19) Uani 1 1 d . . .
H11A H 0.1328 1.0516 0.4046 0.121 Uiso 1 1 calc R . .
H11B H 0.1217 1.1101 0.2944 0.121 Uiso 1 1 calc R . .
H11C H 0.2622 1.1265 0.3854 0.121 Uiso 1 1 calc R . .
C12 C 0.3269(10) 0.9134(6) 0.3915(6) 0.116(3) Uani 1 1 d . . .
H12A H 0.2570 0.8953 0.4356 0.175 Uiso 1 1 calc R . .
H12B H 0.4124 0.9469 0.4346 0.175 Uiso 1 1 calc R . .
H12C H 0.3569 0.8496 0.3595 0.175 Uiso 1 1 calc R . .
C21 C 0.4399(15) 1.1265(8) 0.0223(10) 0.029(3) Uani 0.50 1 d P . .
O21 O 0.4064(16) 1.2143(7) 0.0411(11) 0.051(3) Uani 0.50 1 d P . .

loop_
_atom_site_aniso_label
_atom_site_aniso_U_11
_atom_site_aniso_U_22
_atom_site_aniso_U_33
_atom_site_aniso_U_23
_atom_site_aniso_U_13
_atom_site_aniso_U_12
Rh1 0.0264(2) 0.0264(3) 0.0273(2) -0.00127(16) 0.00861(15) 0.00003(16)
Cl1 0.0591(18) 0.019(3) 0.0420(16) -0.005(2) 0.0239(12) 0.004(3)
P1 0.0279(5) 0.0303(5) 0.0291(5) 0.0003(4) 0.0089(3) -0.0008(4)
C1 0.033(2) 0.0335(19) 0.0351(19) 0.0055(16) 0.0098(15) 0.0042(16)
C2 0.030(2) 0.055(3) 0.037(2) 0.0027(19) 0.0113(16) 0.0005(19)
C3 0.037(2) 0.063(3) 0.057(3) -0.004(2) 0.004(2) -0.007(2)
C4 0.038(2) 0.073(3) 0.053(3) 0.012(2) 0.002(2) 0.006(2)
C5 0.037(2) 0.036(2) 0.037(2) -0.0027(16) 0.0111(16) -0.0079(17)
C6 0.032(2) 0.047(2) 0.055(3) -0.012(2) 0.0109(18) -0.0061(19)
C7 0.040(2) 0.068(3) 0.063(3) 0.017(3) -0.003(2) -0.008(2)
C8 0.045(3) 0.109(5) 0.061(3) -0.011(3) 0.015(2) -0.030(3)
C9 0.033(2) 0.037(2) 0.036(2) -0.0052(16) 0.0073(16) 0.0016(16)
C10 0.098(4) 0.054(3) 0.061(3) 0.002(2) 0.044(3) 0.006(3)
C11 0.108(5) 0.075(4) 0.078(4) 0.003(3) 0.064(4) 0.021(4)
C12 0.148(7) 0.117(6) 0.114(6) 0.049(5) 0.099(6) 0.042(6)
C21 0.049(6) 0.008(7) 0.033(5) -0.011(5) 0.014(4) 0.000(6)
O21 0.081(6) 0.016(6) 0.063(5) -0.013(5) 0.030(4) 0.006(5)

loop_
_atom_type_symbol
_atom_type_description
_atom_type_scat_dispersion_real
_atom_type_scat_dispersion_imag
_atom_type_scat_source
C C 0.0033 0.0016 'International Tables Vol C Tables 4.2.6.8 and 6.1.1.4'
H H 0.0000 0.0000 'International Tables Vol C Tables 4.2.6.8 and 6.1.1.4'
O O 0.0106 0.0060 'International Tables Vol C Tables 4.2.6.8 and 6.1.1.4'
P P 0.1023 0.0942 'International Tables Vol C Tables 4.2.6.8 and 6.1.1.4'
Cl Cl 0.1484 0.1585 'International Tables Vol C Tables 4.2.6.8 and 6.1.1.4'
Rh Rh -1.1178 0.9187 'International Tables Vol C Tables 4.2.6.8 and 6.1.1.4'

loop_
_geom_angle_atom_site_label_1
_geom_angle_atom_site_label_2
_geom_angle_atom_site_label_3
_geom_angle
_geom_angle_site_symmetry_1
_geom_angle_site_symmetry_3
_geom_angle_publ_flag
C21 Rh1 C21 180.000(2) . 3_675 ?
C21 Rh1 P1 93.3(4) . . ?
C21 Rh1 P1 86.7(4) 3_675 . ?
C21 Rh1 P1 86.7(4) . 3_675 ?
C21 Rh1 P1 93.3(4) 3_675 3_675 ?
P1 Rh1 P1 180.00(4) . 3_675 ?
C21 Rh1 Cl1 1.7(4) . . ?
C21 Rh1 Cl1 178.3(4) 3_675 . ?
P1 Rh1 Cl1 92.79(8) . . ?
P1 Rh1 Cl1 87.21(8) 3_675 . ?
C21 Rh1 Cl1 178.3(4) . 3_675 ?
C21 Rh1 Cl1 1.7(4) 3_675 3_675 ?
P1 Rh1 Cl1 87.21(8) . 3_675 ?
P1 Rh1 Cl1 92.79(8) 3_675 3_675 ?
Cl1 Rh1 Cl1 180.0 . 3_675 ?
O21 Cl1 C21 173.8(15) . . ?
O21 Cl1 Rh1 177.5(16) . . ?
C5 P1 C1 101.86(18) . . ?
C5 P1 C9 103.56(18) . . ?
C1 P1 C9 107.99(18) . . ?
C5 P1 Rh1 114.33(13) . . ?
C1 P1 Rh1 111.22(12) . . ?
C9 P1 Rh1 116.57(14) . . ?
C2 C1 P1 116.7(3) . . ?
C2 C1 H1A 108.1 . . ?
P1 C1 H1A 108.1 . . ?
C2 C1 H1B 108.1 . . ?
P1 C1 H1B 108.1 . . ?
H1A C1 H1B 107.3 . . ?
C3 C2 C1 113.5(3) . . ?
C3 C2 C4 110.5(4) . . ?
C1 C2 C4 108.5(3) . . ?
C3 C2 H2A 108.0 . . ?
C1 C2 H2A 108.0 . . ?
C4 C2 H2A 108.0 . . ?
C2 C3 H3A 109.5 . . ?
C2 C3 H3B 109.5 . . ?
H3A C3 H3B 109.5 . . ?
C2 C3 H3C 109.5 . . ?
H3A C3 H3C 109.5 . . ?
H3B C3 H3C 109.5 . . ?
C2 C4 H4A 109.5 . . ?
C2 C4 H4B 109.5 . . ?
H4A C4 H4B 109.5 . . ?
C2 C4 H4C 109.5 . . ?
H4A C4 H4C 109.5 . . ?
H4B C4 H4C 109.5 . . ?
C6 C5 P1 115.5(3) . . ?
C6 C5 H5A 108.4 . . ?
P1 C5 H5A 108.4 . . ?
C6 C5 H5B 108.4 . . ?
P1 C5 H5B 108.4 . . ?
H5A C5 H5B 107.5 . . ?
C7 C6 C8 110.2(4) . . ?
C7 C6 C5 111.9(3) . . ?
C8 C6 C5 110.2(4) . . ?
C7 C6 H6A 108.1 . . ?
C8 C6 H6A 108.1 . . ?
C5 C6 H6A 108.1 . . ?
C6 C7 H7A 109.5 . . ?
C6 C7 H7B 109.5 . . ?
H7A C7 H7B 109.5 . . ?
C6 C7 H7C 109.5 . . ?
H7A C7 H7C 109.5 . . ?
H7B C7 H7C 109.5 . . ?
C6 C8 H8A 109.5 . . ?
C6 C8 H8B 109.5 . . ?
H8A C8 H8B 109.5 . . ?
C6 C8 H8C 109.5 . . ?
H8A C8 H8C 109.5 . . ?
H8B C8 H8C 109.5 . . ?
C10 C9 P1 121.5(3) . . ?
C10 C9 H9A 107.0 . . ?
P1 C9 H9A 107.0 . . ?
C10 C9 H9B 107.0 . . ?
P1 C9 H9B 107.0 . . ?
H9A C9 H9B 106.7 . . ?
C12 C10 C11 113.3(5) . . ?
C12 C10 C9 120.4(5) . . ?
C11 C10 C9 109.1(4) . . ?
C12 C10 H10A 104.1 . . ?
C11 C10 H10A 104.1 . . ?
C9 C10 H10A 104.1 . . ?
C10 C11 H11A 109.5 . . ?
C10 C11 H11B 109.5 . . ?
H11A C11 H11B 109.5 . . ?
C10 C11 H11C 109.5 . . ?
H11A C11 H11C 109.5 . . ?
H11B C11 H11C 109.5 . . ?
C10 C12 H12A 109.5 . . ?
C10 C12 H12B 109.5 . . ?
H12A C12 H12B 109.5 . . ?
C10 C12 H12C 109.5 . . ?
H12A C12 H12C 109.5 . . ?
H12B C12 H12C 109.5 . . ?
Cl1 C21 Rh1 173.7(17) . . ?
O21 C21 Rh1 176.3(17) . . ?

loop_
_geom_bond_atom_site_label_1
_geom_bond_atom_site_label_2
_geom_bond_distance
_geom_bond_site_symmetry_2
_geom_bond_publ_flag
Rh1 C21 1.750(10) . ?
Rh1 C21 1.750(10) 3_675 ?
Rh1 P1 2.3326(10) . ?
Rh1 P1 2.3326(10) 3_675 ?
Rh1 Cl1 2.380(4) . ?
Rh1 Cl1 2.380(4) 3_675 ?
Cl1 O21 0.569(7) . ?
Cl1 C21 0.633(8) . ?
P1 C5 1.832(4) . ?
P1 C1 1.840(4) . ?
P1 C9 1.842(4) . ?
C1 C2 1.530(5) . ?
C1 H1A 0.9900 . ?
C1 H1B 0.9900 . ?
C2 C3 1.511(6) . ?
C2 C4 1.538(6) . ?
C2 H2A 1.0000 . ?
C3 H3A 0.9800 . ?
C3 H3B 0.9800 . ?
C3 H3C 0.9800 . ?
C4 H4A 0.9800 . ?
C4 H4B 0.9800 . ?
C4 H4C 0.9800 . ?
C5 C6 1.538(6) . ?
C5 H5A 0.9900 . ?
C5 H5B 0.9900 . ?
C6 C7 1.515(6) . ?
C6 C8 1.530(6) . ?
C6 H6A 1.0000 . ?
C7 H7A 0.9800 . ?
C7 H7B 0.9800 . ?
C7 H7C 0.9800 . ?
C8 H8A 0.9800 . ?
C8 H8B 0.9800 . ?
C8 H8C 0.9800 . ?
C9 C10 1.553(6) . ?
C9 H9A 0.9900 . ?
C9 H9B 0.9900 . ?
C10 C12 1.416(9) . ?
C10 C11 1.510(7) . ?
C10 H10A 1.0000 . ?
C11 H11A 0.9800 . ?
C11 H11B 0.9800 . ?
C11 H11C 0.9800 . ?
C12 H12A 0.9800 . ?
C12 H12B 0.9800 . ?
C12 H12C 0.9800 . ?
C21 O21 1.200(10) . ?

loop_
_geom_torsion_atom_site_label_1
_geom_torsion_atom_site_label_2
_geom_torsion_atom_site_label_3
_geom_torsion_atom_site_label_4
_geom_torsion
_geom_torsion_site_symmetry_1
_geom_torsion_site_symmetry_2
_geom_torsion_site_symmetry_3
_geom_torsion_site_symmetry_4
_geom_torsion_publ_flag
P1 Rh1 Cl1 C21 -109(15) . . . . ?
P1 Rh1 Cl1 C21 71(15) 3_675 . . . ?
C21 Rh1 P1 C5 119.4(5) . . . . ?
C21 Rh1 P1 C5 -60.6(5) 3_675 . . . ?
Cl1 Rh1 P1 C5 120.99(17) . . . . ?
Cl1 Rh1 P1 C5 -59.01(17) 3_675 . . . ?
C21 Rh1 P1 C1 -125.9(5) . . . . ?
C21 Rh1 P1 C1 54.1(5) 3_675 . . . ?
Cl1 Rh1 P1 C1 -124.32(16) . . . . ?
Cl1 Rh1 P1 C1 55.68(16) 3_675 . . . ?
C21 Rh1 P1 C9 -1.5(5) . . . . ?
C21 Rh1 P1 C9 178.5(5) 3_675 . . . ?
Cl1 Rh1 P1 C9 0.06(17) . . . . ?
Cl1 Rh1 P1 C9 -179.94(17) 3_675 . . . ?
C5 P1 C1 C2 163.3(3) . . . . ?
C9 P1 C1 C2 -88.1(3) . . . . ?
Rh1 P1 C1 C2 41.0(3) . . . . ?
P1 C1 C2 C3 56.4(4) . . . . ?
P1 C1 C2 C4 179.7(3) . . . . ?
C1 P1 C5 C6 172.4(3) . . . . ?
C9 P1 C5 C6 60.4(3) . . . . ?
Rh1 P1 C5 C6 -67.5(3) . . . . ?
P1 C5 C6 C7 77.9(4) . . . . ?
P1 C5 C6 C8 -159.1(3) . . . . ?
C5 P1 C9 C10 38.8(4) . . . . ?
C1 P1 C9 C10 -68.7(4) . . . . ?
Rh1 P1 C9 C10 165.3(4) . . . . ?
P1 C9 C10 C12 55.4(8) . . . . ?
P1 C9 C10 C11 -171.1(4) . . . . ?
Rh1 Cl1 C21 O21 -158(18) . . . . ?
